data_7240383
loop_
_publ_author_name
'Dai, Xia-Lin'
'Wu, Chao'
'Li, Jin-Hui'
'Liu, Lian-Chao'
'He, Xin'
'Lu, Tong-Bu'
'Chen, Jia-Mei'

_publ_section_title
;
 Modulating the solubility and pharmacokinetic property of 5-fluorouracil
 via cocrystals
;
_journal_name_full CrystEngComm
_journal_paper_doi 10.1039/D0CE00409J
_journal_year 2020
_chemical_formula_moiety 'C4 H3 F N2 O2, C7 H6 O4'
_chemical_formula_sum 'C11 H9 F N2 O6'
_chemical_formula_weight 284.20
_space_group_crystal_system triclinic
_space_group_IT_number 2
_space_group_name_Hall '-P 1'
_space_group_name_H-M_alt 'P -1'
_atom_sites_solution_hydrogens geom
_atom_sites_solution_primary dual
_audit_creation_date 2019-11-25
_audit_creation_method
;
Olex2 1.2
(compiled 2018.05.29 svn.r3508 for OlexSys, GUI svn.r5506)
;
_audit_update_record
;
2019-12-09 deposited with the CCDC.	2020-04-23 downloaded from the CCDC.
;
_cell_angle_alpha 111.550(7)
_cell_angle_beta 107.076(7)
_cell_angle_gamma 100.662(6)
_cell_formula_units_Z 2
_cell_length_a 7.8352(6)
_cell_length_b 8.9191(7)
_cell_length_c 9.4663(7)
_cell_measurement_reflns_used 3598
_cell_measurement_temperature 150.01(10)
_cell_measurement_theta_max 78.5570
_cell_measurement_theta_min 5.4680
_cell_volume 555.34(9)
_computing_cell_refinement 'CrysAlisPro 1.171.39.35c (Rigaku OD, 2017)'
_computing_data_collection 'CrysAlisPro 1.171.39.35c (Rigaku OD, 2017)'
_computing_data_reduction 'CrysAlisPro 1.171.39.35c (Rigaku OD, 2017)'
_computing_molecular_graphics 'Olex2 (Dolomanov et al., 2009)'
_computing_publication_material 'Olex2 (Dolomanov et al., 2009)'
_computing_structure_refinement 'ShelXL (Sheldrick, 2015)'
_computing_structure_solution 'ShelXT (Sheldrick, 2015)'
_diffrn_ambient_environment N~2~
_diffrn_ambient_temperature 150.01(10)
_diffrn_detector 'CCD plate'
_diffrn_measured_fraction_theta_full 0.996
_diffrn_measured_fraction_theta_max 0.960
_diffrn_measurement_details
;
List of Runs (angles in degrees, time in seconds):

  # Type    Start    End  Width  t~exp~   \w     \q     \k     \f   Frames
#--------------------------------------------------------------------------
  1  \w    -28.00  68.00   0.50    0.50    --    0.00  57.00-150.00  192
  2  \w    -29.00  41.00   0.50    0.50    --    0.00  37.00   0.00  140
  3  \w     51.00  85.00   0.50    0.50    --    0.00  37.00   0.00   68
  4  \w    -27.00  10.00   0.50    0.50    --    0.00  57.00 120.00   74
  5  \w     75.00 113.00   0.50    0.50    --  106.20 -82.00 150.00   76
  6  \w     95.00 124.00   0.50    0.50    --  106.20  61.00-150.00   58
  7  \w     96.00 141.00   0.50    0.50    --  106.20  45.00-180.00   90
  8  \w     20.00  68.00   0.50    0.50    --  106.20 -45.00-120.00   96
  9  \w    106.00 132.00   0.50    0.50    --  106.20 -77.00 -90.00   52
 10  \w     33.00  73.00   0.50    0.50    --  106.20 -82.00 -30.00   80
 11  \w     82.00 148.00   0.50    0.50    --  106.20  45.00-150.00  132
 12  \w     80.00 179.00   0.50    0.50    --  106.20  45.00 150.00  198
 13  \w     38.00 137.00   0.50    0.50    --  106.20 -82.00  60.00  198
 14  \w    122.00 196.00   0.50    0.50    --  106.20  45.00  60.00  148
 15  \w     37.00  70.00   0.50    0.50    --  106.20 -82.00-120.00   66
 16  \w     17.00  91.00   0.50    0.50    --  106.20 -77.00 -90.00  148
 17  \w     86.00 162.00   0.50    0.50    --  106.20  45.00 120.00  152
 18  \w     78.00 132.00   0.50    0.50    --  106.20 -82.00-120.00  108
 19  \w    171.00 196.00   0.50    0.50    --  106.20  61.00-150.00   50
 20  \w     78.00 134.00   0.50    0.50    --  106.20 -45.00-120.00  112
 21  \w    150.00 192.00   0.50    0.50    --  106.20  45.00-180.00   84
 22  \w     90.00 130.00   0.50    0.50    --  106.20 -82.00 -30.00   80
 23  \w     96.00 141.00   0.50    0.50    --  106.20 -77.00  30.00   90
 24  \w    153.00 191.00   0.50    0.50    --  106.20  45.00-150.00   76
 25  \w     28.00  54.00   0.50    0.50    --  106.20 -77.00  30.00   52
;
_diffrn_measurement_device 'four-circle diffractometer'
_diffrn_measurement_device_type 'XtaLAB AFC12 (RINC): Kappa dual home/near'
_diffrn_measurement_method '\w scans'
_diffrn_orient_matrix_type 'CrysAlisPro convention (1999,Acta A55,543-557)'
_diffrn_orient_matrix_UB_11 -0.0968933000
_diffrn_orient_matrix_UB_12 0.0298948000
_diffrn_orient_matrix_UB_13 0.1231715000
_diffrn_orient_matrix_UB_21 0.1941652000
_diffrn_orient_matrix_UB_22 0.0696631000
_diffrn_orient_matrix_UB_23 0.1443483000
_diffrn_orient_matrix_UB_31 0.0192005000
_diffrn_orient_matrix_UB_32 0.1814906000
_diffrn_orient_matrix_UB_33 0.0169744000
_diffrn_radiation_monochromator mirror
_diffrn_radiation_probe x-ray
_diffrn_radiation_type CuK\a
_diffrn_radiation_wavelength 1.54184
_diffrn_reflns_av_R_equivalents 0.0603
_diffrn_reflns_av_unetI/netI 0.0659
_diffrn_reflns_Laue_measured_fraction_full 0.996
_diffrn_reflns_Laue_measured_fraction_max 0.960
_diffrn_reflns_limit_h_max 7
_diffrn_reflns_limit_h_min -9
_diffrn_reflns_limit_k_max 10
_diffrn_reflns_limit_k_min -8
_diffrn_reflns_limit_l_max 12
_diffrn_reflns_limit_l_min -11
_diffrn_reflns_number 5446
_diffrn_reflns_point_group_measured_fraction_full 0.996
_diffrn_reflns_point_group_measured_fraction_max 0.960
_diffrn_reflns_theta_full 67.684
_diffrn_reflns_theta_max 79.650
_diffrn_reflns_theta_min 5.471
_diffrn_source 'micro-focus sealed X-ray tube'
_diffrn_source_type 'Rigaku (Cu) X-ray Source'
_exptl_absorpt_coefficient_mu 1.319
_exptl_absorpt_correction_T_max 1.00000
_exptl_absorpt_correction_T_min 0.71753
_exptl_absorpt_correction_type multi-scan
_exptl_absorpt_process_details
;
CrysAlisPro 1.171.39.35c (Rigaku Oxford Diffraction, 2017)
Empirical absorption correction using spherical harmonics,
 implemented in SCALE3 ABSPACK scaling algorithm.
;
_exptl_crystal_density_diffrn 1.700
_exptl_crystal_description block
_exptl_crystal_F_000 292
_refine_diff_density_max 0.529
_refine_diff_density_min -0.924
_refine_diff_density_rms 0.205
_refine_ls_extinction_method none
_refine_ls_goodness_of_fit_ref 1.023
_refine_ls_hydrogen_treatment constr
_refine_ls_matrix_type full
_refine_ls_number_parameters 184
_refine_ls_number_reflns 2323
_refine_ls_number_restraints 0
_refine_ls_restrained_S_all 1.023
_refine_ls_R_factor_all 0.0930
_refine_ls_R_factor_gt 0.0900
_refine_ls_shift/su_max 0.000
_refine_ls_shift/su_mean 0.000
_refine_ls_structure_factor_coef Fsqd
_refine_ls_weighting_details 'w=1/[\s^2^(Fo^2^)+(0.1971P)^2^] where P=(Fo^2^+2Fc^2^)/3'
_refine_ls_weighting_scheme calc
_refine_ls_wR_factor_gt 0.2227
_refine_ls_wR_factor_ref 0.2295
_reflns_Friedel_coverage 0.000
_reflns_number_gt 2062
_reflns_number_total 2323
_reflns_threshold_expression 'I > 2\s(I)'
_cod_data_source_file d0ce00409j2.cif
_cod_data_source_block 5FU-35DHBA
_cod_original_cell_volume 555.34(8)
_cod_database_code 7240383
_shelx_shelxl_version_number 2016/6
_shelx_space_group_comment
;
The symmetry employed for this shelxl refinement is uniquely defined
by the following loop, which should always be used as a source of
symmetry information in preference to the above space-group names.
They are only intended as comments.
;
_reflns_odcompleteness_completeness 99.16
_reflns_odcompleteness_iscentric 1
_reflns_odcompleteness_theta 74.33
_olex2_refinement_description
;
1. Fixed Uiso
 At 1.2 times of:
  All C(H) groups, All N(H) groups
 At 1.5 times of:
  All O(H) groups
2.a Aromatic/amide H refined with riding coordinates:
 N2(H2), N1(H1), C6(H6A), C8(H8), C10(H10), C4(H4A)
2.b Idealised tetrahedral OH refined as rotating group:
 O3(H3), O4(H4), O6(H6)
;
_olex2_submission_special_instructions 'No special instructions were received'
_oxdiff_exptl_absorpt_empirical_details
;
Empirical correction (ABSPACK) includes:
- Absorption correction using spherical harmonics
- Frame scaling
;
_oxdiff_exptl_absorpt_empirical_full_max 2.602
_oxdiff_exptl_absorpt_empirical_full_min 0.485

loop_
_space_group_symop_operation_xyz
'x, y, z'
'-x, -y, -z'

loop_
_atom_site_label
_atom_site_type_symbol
_atom_site_fract_x
_atom_site_fract_y
_atom_site_fract_z
_atom_site_U_iso_or_equiv
_atom_site_adp_type
_atom_site_occupancy
_atom_site_site_symmetry_order
_atom_site_calc_flag
_atom_site_refinement_flags_posn
_atom_site_refinement_flags_adp
_atom_site_refinement_flags_occupancy
_atom_site_disorder_assembly
_atom_site_disorder_group
F1 F 1.52919(16) 0.68257(15) 1.05494(16) 0.0288(4) Uani 1 1 d . . . . .
O1 O 0.86132(19) 0.78382(16) 0.89178(17) 0.0188(4) Uani 1 1 d . . . . .
O5 O 0.65290(18) 0.35891(16) 0.67333(18) 0.0203(4) Uani 1 1 d . . . . .
O3 O 0.09392(17) -0.19078(15) 0.28027(17) 0.0196(4) Uani 1 1 d . . . . .
H3 H 0.187445 -0.210041 0.326680 0.029 Uiso 1 1 calc GR . . . .
O4 O -0.16717(19) 0.26089(16) 0.37666(19) 0.0235(4) Uani 1 1 d . . . . .
H4 H -0.265024 0.179950 0.315038 0.035 Uiso 1 1 calc GR . . . .
O6 O 0.51615(18) 0.55957(16) 0.69095(17) 0.0213(4) Uani 1 1 d . . . . .
H6 H 0.621661 0.621563 0.761935 0.032 Uiso 1 1 calc GR . . . .
O2 O 1.49972(19) 1.00509(17) 1.16599(18) 0.0273(4) Uani 1 1 d . . . . .
N2 N 1.0296(2) 0.60022(19) 0.8698(2) 0.0172(4) Uani 1 1 d . . . . .
H2 H 0.927903 0.513883 0.807327 0.021 Uiso 1 1 calc R . . . .
N1 N 1.1822(2) 0.89146(18) 1.01691(19) 0.0163(4) Uani 1 1 d . . . . .
H1 H 1.175854 0.992817 1.043789 0.020 Uiso 1 1 calc R . . . .
C9 C -0.0180(2) 0.2030(2) 0.3989(2) 0.0154(4) Uani 1 1 d . . . . .
C1 C 1.0152(3) 0.7585(2) 0.9239(2) 0.0149(4) Uani 1 1 d . . . . .
C6 C 0.2999(2) 0.1003(2) 0.4544(2) 0.0161(4) Uani 1 1 d . . . . .
H6A H 0.406215 0.066035 0.472238 0.019 Uiso 1 1 calc R . . . .
C8 C -0.0386(2) 0.0308(2) 0.3249(2) 0.0151(4) Uani 1 1 d . . . . .
H8 H -0.157624 -0.050308 0.256128 0.018 Uiso 1 1 calc R . . . .
C5 C 0.3183(2) 0.27352(19) 0.5278(2) 0.0139(4) Uani 1 1 d . . . . .
C7 C 0.1219(2) -0.0189(2) 0.3551(2) 0.0148(4) Uani 1 1 d . . . . .
C11 C 0.5106(2) 0.3991(2) 0.6357(2) 0.0148(4) Uani 1 1 d . . . . .
C10 C 0.1610(3) 0.3265(2) 0.5006(2) 0.0157(4) Uani 1 1 d . . . . .
H10 H 0.174159 0.441850 0.548843 0.019 Uiso 1 1 calc R . . . .
C2 C 1.3605(2) 0.8778(2) 1.0717(2) 0.0176(4) Uani 1 1 d . . . . .
C3 C 1.3603(3) 0.7052(2) 1.0087(2) 0.0190(4) Uani 1 1 d . . . . .
C4 C 1.1998(3) 0.5713(2) 0.9103(2) 0.0196(4) Uani 1 1 d . . . . .
H4A H 1.203974 0.460505 0.870234 0.023 Uiso 1 1 calc R . . . .

loop_
_atom_site_aniso_label
_atom_site_aniso_U_11
_atom_site_aniso_U_22
_atom_site_aniso_U_33
_atom_site_aniso_U_23
_atom_site_aniso_U_13
_atom_site_aniso_U_12
F1 0.0116(6) 0.0225(7) 0.0465(8) 0.0110(6) 0.0052(5) 0.0124(5)
O1 0.0096(7) 0.0124(7) 0.0319(7) 0.0072(5) 0.0060(5) 0.0074(5)
O5 0.0101(7) 0.0123(7) 0.0349(7) 0.0078(5) 0.0050(5) 0.0080(5)
O3 0.0146(7) 0.0068(7) 0.0337(7) 0.0061(5) 0.0058(5) 0.0077(5)
O4 0.0087(7) 0.0124(7) 0.0415(8) 0.0064(6) 0.0040(6) 0.0082(5)
O6 0.0117(7) 0.0085(7) 0.0358(8) 0.0042(6) 0.0045(6) 0.0063(5)
O2 0.0122(7) 0.0163(8) 0.0387(9) 0.0035(6) 0.0034(6) 0.0028(6)
N2 0.0115(8) 0.0072(7) 0.0302(8) 0.0056(6) 0.0061(6) 0.0061(6)
N1 0.0105(8) 0.0091(8) 0.0283(8) 0.0066(6) 0.0063(6) 0.0070(6)
C9 0.0095(8) 0.0144(8) 0.0247(9) 0.0085(7) 0.0069(6) 0.0093(7)
C1 0.0126(8) 0.0093(8) 0.0240(8) 0.0070(6) 0.0070(6) 0.0072(6)
C6 0.0102(9) 0.0112(9) 0.0278(9) 0.0084(7) 0.0059(7) 0.0090(7)
C8 0.0102(9) 0.0099(9) 0.0242(8) 0.0068(7) 0.0058(6) 0.0044(7)
C5 0.0115(9) 0.0080(9) 0.0232(9) 0.0063(7) 0.0066(7) 0.0070(6)
C7 0.0151(9) 0.0078(8) 0.0239(8) 0.0072(6) 0.0081(7) 0.0085(7)
C11 0.0113(8) 0.0109(8) 0.0233(8) 0.0074(6) 0.0060(6) 0.0083(6)
C10 0.0121(9) 0.0100(8) 0.0248(9) 0.0064(7) 0.0061(7) 0.0079(7)
C2 0.0101(9) 0.0161(9) 0.0277(9) 0.0094(7) 0.0076(7) 0.0078(7)
C3 0.0102(9) 0.0167(9) 0.0311(9) 0.0102(7) 0.0061(7) 0.0109(7)
C4 0.0144(9) 0.0116(8) 0.0325(10) 0.0082(7) 0.0079(7) 0.0098(7)

loop_
_atom_type_symbol
_atom_type_description
_atom_type_scat_dispersion_real
_atom_type_scat_dispersion_imag
_atom_type_scat_source
C C 0.0181 0.0091 'International Tables Vol C Tables 4.2.6.8 and 6.1.1.4'
H H 0.0000 0.0000 'International Tables Vol C Tables 4.2.6.8 and 6.1.1.4'
F F 0.0727 0.0534 'International Tables Vol C Tables 4.2.6.8 and 6.1.1.4'
N N 0.0311 0.0180 'International Tables Vol C Tables 4.2.6.8 and 6.1.1.4'
O O 0.0492 0.0322 'International Tables Vol C Tables 4.2.6.8 and 6.1.1.4'

loop_
_geom_angle_atom_site_label_1
_geom_angle_atom_site_label_2
_geom_angle_atom_site_label_3
_geom_angle
_geom_angle_site_symmetry_1
_geom_angle_site_symmetry_3
_geom_angle_publ_flag
C7 O3 H3 109.5 . . ?
C9 O4 H4 109.5 . . ?
C11 O6 H6 109.5 . . ?
C1 N2 H2 118.5 . . ?
C1 N2 C4 122.92(16) . . ?
C4 N2 H2 118.5 . . ?
C1 N1 H1 117.0 . . ?
C1 N1 C2 126.05(15) . . ?
C2 N1 H1 117.0 . . ?
O4 C9 C8 122.50(16) . . ?
O4 C9 C10 116.54(15) . . ?
C8 C9 C10 120.96(16) . . ?
O1 C1 N2 122.73(16) . . ?
O1 C1 N1 121.29(16) . . ?
N2 C1 N1 115.98(15) . . ?
C5 C6 H6A 120.4 . . ?
C7 C6 H6A 120.4 . . ?
C7 C6 C5 119.10(15) . . ?
C9 C8 H8 120.5 . . ?
C9 C8 C7 119.07(17) . . ?
C7 C8 H8 120.5 . . ?
C6 C5 C11 118.17(14) . . ?
C10 C5 C6 121.02(16) . . ?
C10 C5 C11 120.81(14) . . ?
O3 C7 C6 122.06(14) . . ?
O3 C7 C8 116.83(16) . . ?
C6 C7 C8 121.11(16) . . ?
O5 C11 O6 122.31(16) . . ?
O5 C11 C5 123.58(14) . . ?
O6 C11 C5 114.10(13) . . ?
C9 C10 H10 120.6 . . ?
C5 C10 C9 118.72(15) . . ?
C5 C10 H10 120.6 . . ?
O2 C2 N1 120.86(16) . . ?
O2 C2 C3 125.80(16) . . ?
N1 C2 C3 113.33(16) . . ?
F1 C3 C2 116.52(16) . . ?
F1 C3 C4 121.23(17) . . ?
C4 C3 C2 122.24(16) . . ?
N2 C4 H4A 120.4 . . ?
C3 C4 N2 119.22(17) . . ?
C3 C4 H4A 120.4 . . ?

loop_
_geom_bond_atom_site_label_1
_geom_bond_atom_site_label_2
_geom_bond_distance
_geom_bond_site_symmetry_2
_geom_bond_publ_flag
F1 C3 1.345(2) . ?
O1 C1 1.238(2) . ?
O5 C11 1.228(2) . ?
O3 H3 0.8200 . ?
O3 C7 1.3735(19) . ?
O4 H4 0.8200 . ?
O4 C9 1.3549(19) . ?
O6 H6 0.8200 . ?
O6 C11 1.318(2) . ?
O2 C2 1.225(2) . ?
N2 H2 0.8600 . ?
N2 C1 1.353(2) . ?
N2 C4 1.375(2) . ?
N1 H1 0.8600 . ?
N1 C1 1.370(2) . ?
N1 C2 1.385(2) . ?
C9 C8 1.388(2) . ?
C9 C10 1.401(2) . ?
C6 H6A 0.9300 . ?
C6 C5 1.400(2) . ?
C6 C7 1.381(2) . ?
C8 H8 0.9300 . ?
C8 C7 1.396(2) . ?
C5 C11 1.483(2) . ?
C5 C10 1.388(2) . ?
C10 H10 0.9300 . ?
C2 C3 1.431(3) . ?
C3 C4 1.347(3) . ?
C4 H4A 0.9300 . ?

loop_
_geom_hbond_atom_site_label_D
_geom_hbond_atom_site_label_H
_geom_hbond_atom_site_label_A
_geom_hbond_distance_DH
_geom_hbond_distance_HA
_geom_hbond_distance_DA
_geom_hbond_angle_DHA
_geom_hbond_site_symmetry_A
O3 H3 O5 0.82 1.99 2.7294(18) 150.5 2_656
O4 H4 O2 0.82 1.90 2.7187(19) 175.1 1_344
O6 H6 O1 0.82 1.86 2.6673(19) 167.4 .
N2 H2 O5 0.86 2.04 2.879(2) 164.4 .
N1 H1 O1 0.86 1.96 2.820(2) 174.4 2_777

loop_
_geom_torsion_atom_site_label_1
_geom_torsion_atom_site_label_2
_geom_torsion_atom_site_label_3
_geom_torsion_atom_site_label_4
_geom_torsion
_geom_torsion_site_symmetry_1
_geom_torsion_site_symmetry_2
_geom_torsion_site_symmetry_3
_geom_torsion_site_symmetry_4
_geom_torsion_publ_flag
F1 C3 C4 N2 178.23(15) . . . . ?
O4 C9 C8 C7 -179.40(15) . . . . ?
O4 C9 C10 C5 179.70(15) . . . . ?
O2 C2 C3 F1 -1.6(3) . . . . ?
O2 C2 C3 C4 177.4(2) . . . . ?
N1 C2 C3 F1 179.03(15) . . . . ?
N1 C2 C3 C4 -2.1(3) . . . . ?
C9 C8 C7 O3 179.42(14) . . . . ?
C9 C8 C7 C6 -1.3(3) . . . . ?
C1 N2 C4 C3 0.3(3) . . . . ?
C1 N1 C2 O2 -173.84(17) . . . . ?
C1 N1 C2 C3 5.6(3) . . . . ?
C6 C5 C11 O5 -5.2(3) . . . . ?
C6 C5 C11 O6 175.82(15) . . . . ?
C6 C5 C10 C9 0.6(3) . . . . ?
C8 C9 C10 C5 -0.7(3) . . . . ?
C5 C6 C7 O3 -179.60(15) . . . . ?
C5 C6 C7 C8 1.1(3) . . . . ?
C7 C6 C5 C11 179.18(14) . . . . ?
C7 C6 C5 C10 -0.8(3) . . . . ?
C11 C5 C10 C9 -179.37(15) . . . . ?
C10 C9 C8 C7 1.1(3) . . . . ?
C10 C5 C11 O5 174.78(16) . . . . ?
C10 C5 C11 O6 -4.2(2) . . . . ?
C2 N1 C1 O1 174.19(17) . . . . ?
C2 N1 C1 N2 -6.0(3) . . . . ?
C2 C3 C4 N2 -0.6(3) . . . . ?
C4 N2 C1 O1 -177.47(16) . . . . ?
C4 N2 C1 N1 2.8(3) . . . . ?
